data_7131028
loop_
_publ_author_name
'Khot, Nandkishor Prakash'
'Deo, Nitish Kumar'
'Kapur, Manmohan'

_publ_section_title
;
 A Switch to Vinylogous Reactivity of Vinyl Diazo Esters for the C-H
 Allylation of Benzamides by Merging Cobalt and Photoredox Catalysis
;
_journal_name_full 'Chemical Communications'
_journal_paper_doi 10.1039/D2CC05332B
_journal_year 2022
_chemical_formula_moiety 'C26 H28 N2 O3'
_chemical_formula_sum 'C26 H28 N2 O3'
_chemical_formula_weight 416.52
_chemical_name_systematic Allylated
_space_group_crystal_system triclinic
_space_group_IT_number 2
_space_group_name_Hall '-P 1'
_space_group_name_H-M_alt 'P -1'
_symmetry_Int_Tables_number 2
_atom_sites_solution_primary iterative
_audit_creation_date 2022-03-14
_audit_creation_method
;
Olex2 1.2
(compiled 2018.05.29 svn.r3508 for OlexSys, GUI svn.r5506)
;
_audit_update_record
;
2022-03-22 deposited with the CCDC.	2022-11-25 downloaded from the CCDC.
;
_cell_angle_alpha 104.537(6)
_cell_angle_beta 91.863(6)
_cell_angle_gamma 98.368(5)
_cell_formula_units_Z 2
_cell_length_a 5.3986(8)
_cell_length_b 11.9982(17)
_cell_length_c 18.382(3)
_cell_measurement_reflns_used 5278
_cell_measurement_temperature 290
_cell_measurement_theta_max 24.98
_cell_measurement_theta_min 2.30
_cell_volume 1137.3(3)
_computing_molecular_graphics 'Olex2 (Dolomanov et al., 2009)'
_computing_publication_material 'Olex2 (Dolomanov et al., 2009)'
_computing_structure_refinement 'olex2.refine (Bourhis et al., 2015)'
_computing_structure_solution 'olex2.solve (Bourhis et al., 2015)'
_diffrn_ambient_temperature 290.0
_diffrn_measured_fraction_theta_full 0.9969
_diffrn_measured_fraction_theta_max 0.9969
_diffrn_measurement_device_type 'Bruker APEX-II CCD'
_diffrn_radiation_type 'Mo K\a'
_diffrn_radiation_wavelength 0.71073
_diffrn_reflns_av_R_equivalents 0.0649
_diffrn_reflns_av_unetI/netI 0.0504
_diffrn_reflns_limit_h_max 7
_diffrn_reflns_limit_h_min -7
_diffrn_reflns_limit_k_max 16
_diffrn_reflns_limit_k_min -16
_diffrn_reflns_limit_l_max 24
_diffrn_reflns_limit_l_min -24
_diffrn_reflns_number 33092
_diffrn_reflns_theta_full 28.6988
_diffrn_reflns_theta_max 28.70
_diffrn_reflns_theta_min 2.35
_exptl_absorpt_coefficient_mu 0.080
_exptl_absorpt_correction_type none
_exptl_crystal_colour 'clear whiteish colourless'
_exptl_crystal_colour_lustre clear
_exptl_crystal_colour_modifier whiteish
_exptl_crystal_colour_primary colourless
_exptl_crystal_density_diffrn 1.2162
_exptl_crystal_description block
_exptl_crystal_F_000 444.2065
_exptl_crystal_size_max 1
_exptl_crystal_size_mid 0.8
_exptl_crystal_size_min 0.6
_refine_diff_density_max 0.2939
_refine_diff_density_min -0.2700
_refine_diff_density_rms 0.0498
_refine_ls_d_res_high 0.7400
_refine_ls_d_res_low 8.6638
_refine_ls_goodness_of_fit_ref 1.0290
_refine_ls_hydrogen_treatment constr
_refine_ls_matrix_type full
_refine_ls_number_constraints 45
_refine_ls_number_parameters 285
_refine_ls_number_reflns 5871
_refine_ls_number_restraints 0
_refine_ls_restrained_S_all 1.0290
_refine_ls_R_factor_all 0.0910
_refine_ls_R_factor_gt 0.0538
_refine_ls_shift/su_max 0.0001
_refine_ls_shift/su_mean 0.0000
_refine_ls_structure_factor_coef Fsqd
_refine_ls_weighting_details 'w=1/[\s^2^(Fo^2^)+(0.0605P)^2^+0.2075P] where P=(Fo^2^+2Fc^2^)/3'
_refine_ls_weighting_scheme calc
_refine_ls_wR_factor_gt 0.1303
_refine_ls_wR_factor_ref 0.1558
_reflns_Friedel_coverage 0.0
_reflns_limit_h_max 7
_reflns_limit_h_min -7
_reflns_limit_k_max 15
_reflns_limit_k_min -16
_reflns_limit_l_max 24
_reflns_limit_l_min 0
_reflns_number_gt 3636
_reflns_number_total 5871
_reflns_threshold_expression I>=2u(I)
_cod_data_source_file d2cc05332b3.cif
_cod_data_source_block TR1_a
_cod_database_code 7131028
_olex2_refinement_description
;
1. Fixed Uiso
 At 1.2 times of:
  All C(H) groups, All C(H,H) groups, All N(H) groups
 At 1.5 times of:
  All C(H,H,H) groups
2.a Secondary CH2 refined with riding coordinates:
 C00C(H00a,H00b)
2.b Aromatic/amide H refined with riding coordinates:
 N004(H004), C006(H006), C009(H009), C00I(H00I), C00K(H00K), C00M(H00M),
 C00O(H00O), C00Q(H00Q), C00R(H00R), C00T(H00u), C00U(H00v)
2.c Idealised Me refined as rotating group:
 C00L(H00c,H00d,H00e), C00N(H00f,H00g,H00h), C00P(H00j,H00l,H00n), C00S(H00p,
 H00s,H00t), C00V(H00w,H00x,H00y)
;
_olex2_submission_special_instructions 'No special instructions were received'

loop_
_space_group_symop_id
_space_group_symop_operation_xyz
1 x,y,z
2 -x,-y,-z

loop_
_atom_site_label
_atom_site_type_symbol
_atom_site_fract_x
_atom_site_fract_y
_atom_site_fract_z
_atom_site_U_iso_or_equiv
_atom_site_adp_type
_atom_site_occupancy
_atom_site_refinement_flags_posn
O001 O 0.0167(2) 0.39849(12) 0.61076(7) 0.0637(4) Uani 1.000000 .
O002 O 0.3086(2) 0.32303(11) 0.53824(7) 0.0617(4) Uani 1.000000 .
O003 O 0.1637(3) 0.81333(13) 0.75786(8) 0.0765(4) Uani 1.000000 .
N004 N 0.5268(3) 0.93248(12) 0.80786(8) 0.0531(4) Uani 1.000000 .
H004 H 0.6442(3) 0.94280(12) 0.84275(8) 0.0638(4) Uiso 1.000000 R
N005 N 0.9190(3) 1.09938(13) 0.84655(9) 0.0602(4) Uani 1.000000 .
C006 C 0.4480(3) 0.46878(14) 0.64661(9) 0.0469(4) Uani 1.000000 .
H006 H 0.6087(3) 0.45088(14) 0.63922(9) 0.0563(5) Uiso 1.000000 R
C007 C 0.2330(3) 0.39444(14) 0.59820(9) 0.0453(4) Uani 1.000000 .
C008 C 0.5445(3) 0.67659(14) 0.83075(9) 0.0482(4) Uani 1.000000 .
C009 C 0.4155(3) 0.55979(14) 0.69995(9) 0.0489(4) Uani 1.000000 .
H009 H 0.2509(3) 0.57200(14) 0.70731(9) 0.0587(5) Uiso 1.000000 R
C00A C 0.4038(3) 0.76654(13) 0.85472(9) 0.0463(4) Uani 1.000000 .
C00B C 0.7650(3) 1.10379(14) 0.78797(10) 0.0512(4) Uani 1.000000 .
C00C C 0.6176(3) 0.64619(16) 0.75028(10) 0.0563(5) Uani 1.000000 .
H00a H 0.6469(3) 0.71641(16) 0.73268(10) 0.0675(5) Uiso 1.000000 R
H00b H 0.7723(3) 0.61370(16) 0.74817(10) 0.0675(5) Uiso 1.000000 R
C00D C 0.3144(3) 0.79223(15) 0.92637(10) 0.0537(4) Uani 1.000000 .
C00E C 0.3480(3) 0.83805(14) 0.80157(9) 0.0503(4) Uani 1.000000 .
C00F C 0.1268(3) 0.25243(17) 0.47563(10) 0.0598(5) Uani 1.000000 .
C00G C 0.5486(3) 1.01569(14) 0.76604(9) 0.0496(4) Uani 1.000000 .
C00H C 0.6049(3) 0.61317(14) 0.88104(11) 0.0566(4) Uani 1.000000 .
C00I C 0.3736(4) 0.72635(17) 0.97415(11) 0.0644(5) Uani 1.000000 .
H00I H 0.3148(4) 0.74058(17) 1.02209(11) 0.0772(6) Uiso 1.000000 R
C00J C 0.8086(4) 1.19092(15) 0.74857(11) 0.0626(5) Uani 1.000000 .
C00K C 0.5179(4) 0.64012(17) 0.95222(12) 0.0657(5) Uani 1.000000 .
H00K H 0.5583(4) 0.59867(17) 0.98625(12) 0.0788(6) Uiso 1.000000 R
C00L C -0.0570(5) 0.16733(18) 0.50319(13) 0.0822(7) Uani 1.000000 .
H00c H 0.0332(5) 0.1261(11) 0.5309(8) 0.1233(10) Uiso 1.000000 GR
H00d H -0.168(2) 0.2091(2) 0.5354(8) 0.1233(10) Uiso 1.000000 GR
H00e H -0.153(2) 0.1128(9) 0.46085(14) 0.1233(10) Uiso 1.000000 GR
C00M C 0.3852(4) 1.01664(18) 0.70820(11) 0.0639(5) Uani 1.000000 .
H00M H 0.2430(4) 0.95999(18) 0.69431(11) 0.0767(6) Uiso 1.000000 R
C00N C 0.1569(4) 0.88684(19) 0.95117(12) 0.0753(6) Uani 1.000000 .
H00f H 0.2237(18) 0.9535(5) 0.9339(8) 0.1130(9) Uiso 1.000000 GR
H00g H -0.0126(8) 0.8588(5) 0.9302(7) 0.1130(9) Uiso 1.000000 GR
H00h H 0.159(2) 0.9085(10) 1.00516(13) 0.1130(9) Uiso 1.000000 GR
C00O C 0.6390(5) 1.1888(2) 0.68927(13) 0.0790(7) Uani 1.000000 .
H00O H 0.6662(5) 1.2458(2) 0.66288(13) 0.0948(8) Uiso 1.000000 R
C00P C -0.0028(5) 0.3312(2) 0.44159(13) 0.0825(7) Uani 1.000000 .
H00j H -0.120(2) 0.3646(12) 0.4754(4) 0.1238(10) Uiso 1.000000 GR
H00l H 0.1192(6) 0.3923(9) 0.4330(9) 0.1238(10) Uiso 1.000000 GR
H00n H -0.091(3) 0.2872(4) 0.3946(5) 0.1238(10) Uiso 1.000000 GR
C00Q C 0.4340(5) 1.1042(2) 0.66971(12) 0.0800(7) Uani 1.000000 .
H00Q H 0.3232(5) 1.1042(2) 0.62990(12) 0.0960(8) Uiso 1.000000 R
C00R C 1.1169(4) 1.18115(19) 0.86703(13) 0.0781(6) Uani 1.000000 .
H00R H 1.2231(4) 1.17890(19) 0.90733(13) 0.0937(8) Uiso 1.000000 R
C00S C 0.7663(4) 0.51902(18) 0.85973(15) 0.0807(7) Uani 1.000000 .
H00p H 0.6944(18) 0.4632(8) 0.8142(5) 0.1211(10) Uiso 1.000000 GR
H00s H 0.9321(10) 0.5532(3) 0.8519(10) 0.1211(10) Uiso 1.000000 GR
H00t H 0.775(3) 0.4807(10) 0.8995(4) 0.1211(10) Uiso 1.000000 GR
C00T C 1.1771(5) 1.2707(2) 0.83212(17) 0.0897(8) Uani 1.000000 .
H00u H 1.3194(5) 1.3265(2) 0.84892(17) 0.1076(9) Uiso 1.000000 R
C00U C 1.0256(5) 1.27557(18) 0.77336(16) 0.0835(8) Uani 1.000000 .
H00v H 1.0641(5) 1.33469(18) 0.74921(16) 0.1002(9) Uiso 1.000000 R
C00V C 0.2939(5) 0.1894(3) 0.42111(16) 0.1317(14) Uani 1.000000 .
H00w H 0.422(3) 0.2452(3) 0.4092(13) 0.197(2) Uiso 1.000000 GR
H00x H 0.371(4) 0.1376(18) 0.4435(7) 0.197(2) Uiso 1.000000 GR
H00y H 0.1956(11) 0.145(2) 0.3759(7) 0.197(2) Uiso 1.000000 GR

loop_
_atom_site_aniso_label
_atom_site_aniso_U_11
_atom_site_aniso_U_22
_atom_site_aniso_U_33
_atom_site_aniso_U_12
_atom_site_aniso_U_13
_atom_site_aniso_U_23
O001 0.0417(6) 0.0738(8) 0.0645(8) 0.0058(6) 0.0073(6) -0.0010(7)
O002 0.0434(6) 0.0727(8) 0.0534(7) 0.0111(6) -0.0014(5) -0.0130(6)
O003 0.0672(8) 0.0785(9) 0.0769(10) -0.0163(7) -0.0268(7) 0.0272(8)
N004 0.0589(8) 0.0501(8) 0.0479(8) -0.0045(7) -0.0116(6) 0.0175(6)
N005 0.0620(9) 0.0542(9) 0.0570(9) -0.0042(7) 0.0041(7) 0.0085(7)
C006 0.0385(8) 0.0499(9) 0.0482(9) 0.0069(7) 0.0046(7) 0.0051(7)
C007 0.0441(8) 0.0465(8) 0.0439(9) 0.0093(7) 0.0051(7) 0.0075(7)
C008 0.0448(8) 0.0412(8) 0.0494(9) -0.0064(7) 0.0011(7) 0.0027(7)
C009 0.0421(8) 0.0517(9) 0.0486(9) 0.0053(7) 0.0071(7) 0.0058(7)
C00A 0.0496(9) 0.0402(8) 0.0432(8) -0.0040(7) 0.0005(7) 0.0068(7)
C00B 0.0638(10) 0.0437(9) 0.0463(9) 0.0108(8) 0.0170(8) 0.0093(7)
C00C 0.0500(9) 0.0541(10) 0.0546(10) -0.0028(8) 0.0083(8) 0.0012(8)
C00D 0.0622(10) 0.0479(9) 0.0468(9) 0.0050(8) 0.0051(8) 0.0067(8)
C00E 0.0548(9) 0.0469(9) 0.0431(9) -0.0018(7) -0.0008(7) 0.0063(7)
C00F 0.0472(9) 0.0681(11) 0.0498(10) 0.0072(8) -0.0054(8) -0.0085(9)
C00G 0.0642(10) 0.0456(9) 0.0394(8) 0.0098(8) 0.0055(7) 0.0108(7)
C00H 0.0575(10) 0.0402(9) 0.0665(12) 0.0003(7) -0.0014(9) 0.0083(8)
C00I 0.0838(13) 0.0623(11) 0.0475(10) 0.0094(10) 0.0091(9) 0.0159(9)
C00J 0.0875(13) 0.0470(9) 0.0615(12) 0.0210(9) 0.0354(11) 0.0193(9)
C00K 0.0815(13) 0.0536(10) 0.0639(12) 0.0038(10) -0.0016(10) 0.0236(9)
C00L 0.0992(16) 0.0591(12) 0.0778(15) -0.0090(12) -0.0262(13) 0.0149(11)
C00M 0.0793(13) 0.0639(11) 0.0501(10) 0.0166(10) -0.0016(9) 0.0154(9)
C00N 0.0948(16) 0.0718(13) 0.0617(12) 0.0300(12) 0.0186(11) 0.0103(10)
C00O 0.1209(19) 0.0647(13) 0.0695(14) 0.0358(14) 0.0351(14) 0.0351(11)
C00P 0.0960(16) 0.0847(15) 0.0644(13) -0.0013(13) -0.0161(12) 0.0265(12)
C00Q 0.1123(19) 0.0864(16) 0.0550(12) 0.0404(15) 0.0070(12) 0.0296(11)
C00R 0.0709(13) 0.0699(13) 0.0784(15) -0.0143(11) 0.0075(11) 0.0056(11)
C00S 0.0771(14) 0.0563(12) 0.1079(19) 0.0157(10) 0.0056(13) 0.0168(12)
C00T 0.0886(17) 0.0658(14) 0.0986(19) -0.0182(12) 0.0297(15) 0.0063(13)
C00U 0.1069(18) 0.0489(11) 0.0969(18) 0.0055(12) 0.0563(16) 0.0206(12)
C00V 0.0674(15) 0.176(3) 0.0938(19) 0.0273(17) -0.0078(13) -0.073(2)

loop_
_atom_type_symbol
_atom_type_scat_dispersion_real
_atom_type_scat_dispersion_imag
_atom_type_scat_Cromer_Mann_a1
_atom_type_scat_Cromer_Mann_a2
_atom_type_scat_Cromer_Mann_a3
_atom_type_scat_Cromer_Mann_a4
_atom_type_scat_Cromer_Mann_b1
_atom_type_scat_Cromer_Mann_b2
_atom_type_scat_Cromer_Mann_b3
_atom_type_scat_Cromer_Mann_b4
_atom_type_scat_Cromer_Mann_c
_atom_type_scat_source
_atom_type_scat_dispersion_source
H 0.00000 0.00000 0.49300 0.32291 0.14019 0.04081 10.51090 26.12570 3.14236 57.79970 0.0030380000826 'International Tables Volume C Table 6.1.1.4 (pp. 500-502)' 'Henke, Gullikson and Davis, At. Data and Nucl. Data Tables, 1993, 54, 2'
C 0.00347 0.00161 2.31000 1.02000 1.58860 0.86500 20.84390 10.20750 0.56870 51.65120 0.215599998832 'International Tables Volume C Table 6.1.1.4 (pp. 500-502)' 'Henke, Gullikson and Davis, At. Data and Nucl. Data Tables, 1993, 54, 2'
O 0.01158 0.00611 3.04850 2.28680 1.54630 0.86700 13.27710 5.70110 0.32390 32.90890 0.250800013542 'International Tables Volume C Table 6.1.1.4 (pp. 500-502)' 'Henke, Gullikson and Davis, At. Data and Nucl. Data Tables, 1993, 54, 2'
N 0.00653 0.00323 12.21260 3.13220 2.01250 1.16630 0.00570 9.89330 28.99750 0.58260 -11.5290002823 'International Tables Volume C Table 6.1.1.4 (pp. 500-502)' 'Henke, Gullikson and Davis, At. Data and Nucl. Data Tables, 1993, 54, 2'

loop_
_geom_angle_atom_site_label_1
_geom_angle_atom_site_label_2
_geom_angle_atom_site_label_3
_geom_angle
_geom_angle_site_symmetry_1
_geom_angle_site_symmetry_3
_geom_angle_publ_flag
C00F O002 C007 121.09(12) . . ?
C00G N004 C00E 129.62(15) . . ?
C00R N005 C00B 117.51(18) . . ?
C009 C006 C007 120.75(14) . . ?
O002 C007 O001 124.31(15) . . ?
C006 C007 O001 124.40(15) . . ?
C006 C007 O002 111.28(13) . . ?
C00C C008 C00A 119.72(16) . . ?
C00H C008 C00A 118.97(16) . . ?
C00H C008 C00C 121.25(16) . . ?
C00C C009 C006 126.35(15) . . ?
C00D C00A C008 122.16(16) . . ?
C00E C00A C008 118.91(15) . . ?
C00E C00A C00D 118.93(15) . . ?
C00G C00B N005 117.65(15) . . ?
C00J C00B N005 123.12(17) . . ?
C00J C00B C00G 119.24(18) . . ?
C009 C00C C008 110.88(13) . . ?
C00I C00D C00A 117.31(17) . . ?
C00N C00D C00A 121.99(17) . . ?
C00N C00D C00I 120.70(17) . . ?
N004 C00E O003 123.99(17) . . ?
C00A C00E O003 123.43(15) . . ?
C00A C00E N004 112.58(14) . . ?
C00L C00F O002 110.35(16) . . ?
C00P C00F O002 109.74(16) . . ?
C00P C00F C00L 111.97(17) . . ?
C00V C00F O002 102.46(14) . . ?
C00V C00F C00L 111.0(2) . . ?
C00V C00F C00P 111.0(2) . . ?
C00B C00G N004 114.40(15) . . ?
C00M C00G N004 125.35(16) . . ?
C00M C00G C00B 120.24(16) . . ?
C00K C00H C008 118.46(17) . . ?
C00S C00H C008 121.43(19) . . ?
C00S C00H C00K 120.10(19) . . ?
C00K C00I C00D 121.18(18) . . ?
C00O C00J C00B 119.1(2) . . ?
C00U C00J C00B 116.3(2) . . ?
C00U C00J C00O 124.6(2) . . ?
C00I C00K C00H 121.88(19) . . ?
C00Q C00M C00G 119.3(2) . . ?
C00Q C00O C00J 120.48(19) . . ?
C00O C00Q C00M 121.6(2) . . ?
C00T C00R N005 124.0(2) . . ?
C00U C00T C00R 119.0(2) . . ?
C00T C00U C00J 120.1(2) . . ?

loop_
_geom_bond_atom_site_label_1
_geom_bond_atom_site_label_2
_geom_bond_distance
_geom_bond_site_symmetry_2
_geom_bond_publ_flag
O001 C007 1.2033(18) . ?
O002 C007 1.3314(18) . ?
O002 C00F 1.483(2) . ?
O003 C00E 1.211(2) . ?
N004 C00E 1.355(2) . ?
N004 C00G 1.399(2) . ?
N005 C00B 1.355(2) . ?
N005 C00R 1.315(2) . ?
C006 C007 1.472(2) . ?
C006 C009 1.309(2) . ?
C008 C00A 1.399(2) . ?
C008 C00C 1.512(2) . ?
C008 C00H 1.395(3) . ?
C009 C00C 1.498(2) . ?
C00A C00D 1.394(2) . ?
C00A C00E 1.503(2) . ?
C00B C00G 1.429(2) . ?
C00B C00J 1.411(2) . ?
C00D C00I 1.379(3) . ?
C00D C00N 1.505(3) . ?
C00F C00L 1.510(3) . ?
C00F C00P 1.495(3) . ?
C00F C00V 1.505(3) . ?
C00G C00M 1.363(3) . ?
C00H C00K 1.382(3) . ?
C00H C00S 1.508(3) . ?
C00I C00K 1.373(3) . ?
C00J C00O 1.394(3) . ?
C00J C00U 1.413(3) . ?
C00M C00Q 1.407(3) . ?
C00O C00Q 1.360(3) . ?
C00R C00T 1.389(3) . ?
C00T C00U 1.352(4) . ?
